data_4084766
loop_
_publ_author_name
'Vivancos, \'Angela'
'Posadas, Cristina M.'
'Hern\'andez, Yohar A.'
'Rend\'on, Nuria'
'Garc\?\'ia-Rub\?\'in, Silvia'
'\'Alvarez, Eleuterio'
'Paneque, Margarita'
'Poveda, Manuel L.'

_publ_section_title
;
 Reactivity of TpMe2-Containing Hydride--Iridafurans with Alkenes,
 Alkynes, and H2
;
_journal_issue 22
_journal_name_full Organometallics
_journal_page_first 6431
_journal_paper_doi 10.1021/om500789f
_journal_volume 33
_journal_year 2014
_chemical_formula_moiety 'C31 H40 B Ir N6 O6'
_chemical_formula_sum 'C31 H40 B Ir N6 O6'
_chemical_formula_weight 795.70
_chemical_name_systematic
; 
 ? 
;
_space_group_IT_number 2
_symmetry_cell_setting triclinic
_symmetry_space_group_name_Hall '-P 1'
_symmetry_space_group_name_H-M 'P -1'
_atom_sites_solution_hydrogens geom
_atom_sites_solution_primary direct
_atom_sites_solution_secondary difmap
_audit_creation_method SHELXL-97
_cell_angle_alpha 98.159(2)
_cell_angle_beta 90.250(2)
_cell_angle_gamma 105.906(2)
_cell_formula_units_Z 2
_cell_length_a 8.2638(4)
_cell_length_b 12.0184(5)
_cell_length_c 18.0299(8)
_cell_measurement_reflns_used 6768
_cell_measurement_temperature 100(2)
_cell_measurement_theta_max 30.56
_cell_measurement_theta_min 2.57
_cell_volume 1702.93(13)
_computing_cell_refinement 'APEX2 Software Suite (Bruker, 2007)'
_computing_data_collection 'APEX2 Software Suite (Bruker, 2007)'
_computing_data_reduction 'APEX2 Software Suite (Bruker, 2007)'
_computing_molecular_graphics 'SHELXTL (Sheldrick, 2008)'
_computing_publication_material 'SHELXTL and publCIF (Westrip, 2010)'
_computing_structure_refinement 'SHELXL97 (Sheldrick, 2008)'
_computing_structure_solution 'SIR2002 (Burla et al., 2003)'
_diffrn_ambient_temperature 100(2)
_diffrn_detector_area_resol_mean 8.26
_diffrn_measured_fraction_theta_full 0.990
_diffrn_measured_fraction_theta_max 0.990
_diffrn_measurement_device_type
;
 Bruker-Nonius X8kappa APEX II CCD area detector
;
_diffrn_measurement_method 'phi and omega scans with narrow frames'
_diffrn_radiation_monochromator graphite
_diffrn_radiation_source 'fine-focus sealed tube'
_diffrn_radiation_type MoK\a
_diffrn_radiation_wavelength 0.71073
_diffrn_reflns_av_R_equivalents 0.0190
_diffrn_reflns_av_sigmaI/netI 0.0210
_diffrn_reflns_limit_h_max 11
_diffrn_reflns_limit_h_min -11
_diffrn_reflns_limit_k_max 15
_diffrn_reflns_limit_k_min -17
_diffrn_reflns_limit_l_max 25
_diffrn_reflns_limit_l_min -25
_diffrn_reflns_number 25739
_diffrn_reflns_theta_full 30.58
_diffrn_reflns_theta_max 30.58
_diffrn_reflns_theta_min 1.14
_diffrn_standards_decay_% 0
_exptl_absorpt_coefficient_mu 3.970
_exptl_absorpt_correction_T_max 0.5518
_exptl_absorpt_correction_T_min 0.4251
_exptl_absorpt_correction_type multi-scan
_exptl_absorpt_process_details
;
program SADABS, Bruker (2001).
;
_exptl_crystal_colour orange
_exptl_crystal_density_diffrn 1.552
_exptl_crystal_density_method 'not measured'
_exptl_crystal_description prism
_exptl_crystal_F_000 796
_exptl_crystal_size_max 0.26
_exptl_crystal_size_mid 0.22
_exptl_crystal_size_min 0.17
_platon_squeeze_details ' ?'
_refine_diff_density_max 0.942
_refine_diff_density_min -1.087
_refine_diff_density_rms 0.245
_refine_ls_extinction_method none
_refine_ls_goodness_of_fit_ref 1.125
_refine_ls_hydrogen_treatment constr
_refine_ls_matrix_type full
_refine_ls_number_parameters 406
_refine_ls_number_reflns 10343
_refine_ls_number_restraints 0
_refine_ls_restrained_S_all 1.125
_refine_ls_R_factor_all 0.0184
_refine_ls_R_factor_gt 0.0176
_refine_ls_shift/su_max 0.004
_refine_ls_shift/su_mean 0.000
_refine_ls_structure_factor_coef Fsqd
_refine_ls_weighting_details 'calc w=1/[\s^2^(Fo^2^)+(0.0356P)^2^+0.5292P] where P=(Fo^2^+2Fc^2^)/3'
_refine_ls_weighting_scheme calc
_refine_ls_wR_factor_gt 0.0605
_refine_ls_wR_factor_ref 0.0612
_reflns_number_gt 9964
_reflns_number_total 10343
_reflns_threshold_expression >2sigma(I)
_cod_data_source_file om500789f_si_001.cif
_cod_data_source_block 6a
_cod_depositor_comments
;
The following automatic conversions were performed:

'_symmetry_cell_setting' value 'Triclinic' changed to 'triclinic'
according to
/home/saulius/struct/COD-crude-data--automatic-downloads/rss-feeds/ACS/lib/dictionaries/cif_core.dic
dictionary named 'cif_core.dic' version 2.4.2 from 2011-04-26.

Automatic conversion script
Id: cif_fix_values 2935 2014-11-11 08:27:57Z andrius 

 Adding full bibliography for 4084766--4084768.cif.
;
_cod_database_code 4084766

loop_
_symmetry_equiv_pos_as_xyz
'x, y, z'
'-x, -y, -z'

loop_
_atom_site_label
_atom_site_type_symbol
_atom_site_fract_x
_atom_site_fract_y
_atom_site_fract_z
_atom_site_U_iso_or_equiv
_atom_site_adp_type
_atom_site_occupancy
_atom_site_symmetry_multiplicity
_atom_site_calc_flag
_atom_site_refinement_flags
Ir1 Ir 0.982939(8) 0.295609(5) 0.269873(3) 0.00983(3) Uani 1 1 d .
O1 O 0.80102(18) 0.14250(13) 0.23147(8) 0.0128(3) Uani 1 1 d .
O2 O 1.0854(2) -0.09704(13) 0.14445(9) 0.0189(3) Uani 1 1 d .
O3 O 1.2414(2) 0.06453(14) 0.10310(9) 0.0169(3) Uani 1 1 d .
O4 O 0.9434(2) 0.15651(14) 0.06557(9) 0.0191(3) Uani 1 1 d .
O5 O 1.1389(2) 0.33121(13) 0.08137(8) 0.0187(3) Uani 1 1 d .
O6 O 0.3416(2) -0.34793(13) 0.09264(9) 0.0199(3) Uani 1 1 d .
N1 N 0.8455(2) 0.34867(16) 0.36139(10) 0.0135(3) Uani 1 1 d .
N2 N 0.8746(2) 0.46692(15) 0.38385(9) 0.0138(3) Uani 1 1 d .
N3 N 1.1833(2) 0.43855(15) 0.30491(9) 0.0125(3) Uani 1 1 d .
N4 N 1.1527(2) 0.54444(15) 0.32889(10) 0.0140(3) Uani 1 1 d .
N5 N 0.8595(2) 0.40637(15) 0.21563(9) 0.0130(3) Uani 1 1 d .
N6 N 0.8887(2) 0.51930(15) 0.25279(10) 0.0136(3) Uani 1 1 d .
C1 C 0.7340(3) 0.29440(19) 0.40764(11) 0.0161(4) Uani 1 1 d .
C2 C 0.6945(3) 0.3780(2) 0.46133(12) 0.0194(4) Uani 1 1 d .
H2 H 0.6199 0.3634 0.5010 0.023 Uiso 1 1 d R
C3 C 0.7855(3) 0.48587(19) 0.44514(11) 0.0165(4) Uani 1 1 d .
C4 C 0.6581(3) 0.1645(2) 0.39746(14) 0.0248(5) Uani 1 1 d .
H4A H 0.5376 0.1461 0.3842 0.037 Uiso 1 1 d R
H4B H 0.6735 0.1352 0.4443 0.037 Uiso 1 1 d R
H4C H 0.7137 0.1273 0.3572 0.037 Uiso 1 1 d R
C5 C 0.7968(3) 0.6046(2) 0.48674(13) 0.0237(4) Uani 1 1 d .
H5A H 0.9118 0.6410 0.5078 0.036 Uiso 1 1 d R
H5B H 0.7180 0.5976 0.5274 0.036 Uiso 1 1 d R
H5C H 0.7681 0.6532 0.4523 0.036 Uiso 1 1 d R
C6 C 1.3527(3) 0.45808(19) 0.30902(11) 0.0153(4) Uani 1 1 d .
C7 C 1.4274(3) 0.57683(19) 0.33500(12) 0.0184(4) Uani 1 1 d .
H7 H 1.5446 0.6144 0.3430 0.022 Uiso 1 1 d R
C8 C 1.2986(3) 0.62862(18) 0.34680(11) 0.0169(4) Uani 1 1 d .
C9 C 1.4473(3) 0.3700(2) 0.28824(13) 0.0205(4) Uani 1 1 d .
H9A H 1.3829 0.2942 0.3011 0.031 Uiso 1 1 d R
H9B H 1.5569 0.3954 0.3157 0.031 Uiso 1 1 d R
H9C H 1.4644 0.3622 0.2342 0.031 Uiso 1 1 d R
C10 C 1.3045(3) 0.75332(19) 0.37517(14) 0.0244(5) Uani 1 1 d .
H10A H 1.2425 0.7825 0.3395 0.037 Uiso 1 1 d R
H10B H 1.4220 0.8013 0.3806 0.037 Uiso 1 1 d R
H10C H 1.2530 0.7576 0.4240 0.037 Uiso 1 1 d R
C11 C 0.7535(3) 0.39653(19) 0.15698(11) 0.0154(4) Uani 1 1 d .
C12 C 0.7196(3) 0.50455(19) 0.15432(12) 0.0180(4) Uani 1 1 d .
H12 H 0.6511 0.5222 0.1177 0.022 Uiso 1 1 d R
C13 C 0.8062(3) 0.57949(18) 0.21563(12) 0.0162(4) Uani 1 1 d .
C14 C 0.6705(3) 0.2835(2) 0.10812(12) 0.0197(4) Uani 1 1 d .
H14A H 0.7032 0.2196 0.1268 0.030 Uiso 1 1 d R
H14B H 0.7061 0.2880 0.0566 0.030 Uiso 1 1 d R
H14C H 0.5479 0.2687 0.1090 0.030 Uiso 1 1 d R
C15 C 0.8190(3) 0.70625(19) 0.23961(14) 0.0220(4) Uani 1 1 d .
H15A H 0.7965 0.7192 0.2930 0.033 Uiso 1 1 d R
H15B H 0.7363 0.7288 0.2102 0.033 Uiso 1 1 d R
H15C H 0.9325 0.7536 0.2313 0.033 Uiso 1 1 d R
C16 C 1.0748(3) 0.18848(18) 0.32953(11) 0.0143(4) Uani 1 1 d .
H16A H 1.1791 0.2350 0.3587 0.017 Uiso 1 1 d R
H16B H 0.9906 0.1554 0.3652 0.017 Uiso 1 1 d R
C17 C 1.1120(3) 0.08894(18) 0.27516(11) 0.0152(4) Uani 1 1 d .
H17A H 1.0562 0.0128 0.2912 0.018 Uiso 1 1 d R
H17B H 1.2349 0.0984 0.2756 0.018 Uiso 1 1 d R
C18 C 1.0456(3) 0.09124(17) 0.19383(11) 0.0130(3) Uani 1 1 d .
C19 C 1.1046(3) 0.22130(17) 0.18222(11) 0.0119(3) Uani 1 1 d .
H19 H 1.2296 0.2523 0.1903 0.014 Uiso 1 1 d R
C20 C 1.1193(2) 0.00651(18) 0.14321(11) 0.0138(3) Uani 1 1 d .
C21 C 1.3390(3) -0.00438(19) 0.06187(12) 0.0179(4) Uani 1 1 d .
H21A H 1.4035 -0.0326 0.0971 0.027 Uiso 1 1 d R
H21B H 1.4165 0.0440 0.0305 0.027 Uiso 1 1 d R
H21C H 1.2631 -0.0713 0.0300 0.027 Uiso 1 1 d R
C22 C 1.0522(3) 0.23073(17) 0.10491(11) 0.0138(3) Uani 1 1 d .
C23 C 1.0839(3) 0.3488(2) 0.00850(12) 0.0240(5) Uani 1 1 d .
H23A H 1.0835 0.2807 -0.0286 0.036 Uiso 1 1 d R
H23B H 1.1611 0.4190 -0.0062 0.036 Uiso 1 1 d R
H23C H 0.9700 0.3584 0.0111 0.036 Uiso 1 1 d R
C24 C 0.8557(3) 0.06275(17) 0.19632(11) 0.0129(3) Uani 1 1 d .
C25 C 0.7281(3) -0.04791(17) 0.16873(11) 0.0131(3) Uani 1 1 d .
C26 C 0.7325(3) -0.11631(17) 0.09914(11) 0.0141(3) Uani 1 1 d .
H26 H 0.8256 -0.0945 0.0684 0.017 Uiso 1 1 d R
C27 C 0.6012(3) -0.21559(17) 0.07521(11) 0.0153(4) Uani 1 1 d .
H27 H 0.6042 -0.2608 0.0278 0.018 Uiso 1 1 d R
C28 C 0.4640(3) -0.24975(17) 0.12055(11) 0.0152(4) Uani 1 1 d .
C29 C 0.4588(3) -0.18283(18) 0.18990(12) 0.0170(4) Uani 1 1 d .
H29 H 0.3671 -0.2059 0.2212 0.020 Uiso 1 1 d R
C30 C 0.5888(3) -0.08220(18) 0.21272(11) 0.0157(4) Uani 1 1 d .
H30 H 0.5832 -0.0355 0.2593 0.019 Uiso 1 1 d R
C31 C 0.2000(3) -0.3822(2) 0.13844(14) 0.0244(5) Uani 1 1 d .
H31A H 0.2373 -0.4037 0.1847 0.037 Uiso 1 1 d R
H31B H 0.1154 -0.4493 0.1110 0.037 Uiso 1 1 d R
H31C H 0.1507 -0.3168 0.1509 0.037 Uiso 1 1 d R
B1 B 0.9717(3) 0.5529(2) 0.33249(13) 0.0143(4) Uani 1 1 d .
H1 H 0.9714 0.6346 0.3532 0.017 Uiso 1 1 d R

loop_
_atom_site_aniso_label
_atom_site_aniso_U_11
_atom_site_aniso_U_22
_atom_site_aniso_U_33
_atom_site_aniso_U_23
_atom_site_aniso_U_13
_atom_site_aniso_U_12
Ir1 0.01022(4) 0.01060(4) 0.00904(4) 0.00141(3) 0.00072(3) 0.00352(3)
O1 0.0132(6) 0.0115(6) 0.0137(6) 0.0010(5) 0.0012(5) 0.0041(5)
O2 0.0206(7) 0.0141(7) 0.0230(7) 0.0027(6) 0.0040(6) 0.0066(6)
O3 0.0180(7) 0.0165(7) 0.0183(7) 0.0028(6) 0.0063(6) 0.0080(6)
O4 0.0216(7) 0.0196(7) 0.0151(7) 0.0009(6) -0.0032(6) 0.0049(6)
O5 0.0251(8) 0.0168(7) 0.0149(7) 0.0066(5) 0.0040(6) 0.0050(6)
O6 0.0195(7) 0.0157(7) 0.0198(7) 0.0000(6) 0.0010(6) -0.0016(6)
N1 0.0149(8) 0.0137(7) 0.0125(7) 0.0018(6) 0.0022(6) 0.0051(6)
N2 0.0158(8) 0.0137(7) 0.0125(7) -0.0002(6) 0.0001(6) 0.0060(6)
N3 0.0123(7) 0.0134(7) 0.0118(7) 0.0009(6) 0.0005(6) 0.0039(6)
N4 0.0156(8) 0.0121(7) 0.0134(7) 0.0004(6) -0.0003(6) 0.0030(6)
N5 0.0150(8) 0.0137(7) 0.0114(7) 0.0023(6) 0.0005(6) 0.0055(6)
N6 0.0161(8) 0.0126(7) 0.0134(7) 0.0032(6) 0.0009(6) 0.0054(6)
C1 0.0167(9) 0.0199(9) 0.0130(8) 0.0044(7) 0.0035(7) 0.0064(7)
C2 0.0232(10) 0.0246(10) 0.0123(8) 0.0031(7) 0.0051(7) 0.0096(8)
C3 0.0185(9) 0.0211(9) 0.0115(8) 0.0004(7) 0.0008(7) 0.0093(8)
C4 0.0294(12) 0.0194(10) 0.0252(11) 0.0051(8) 0.0117(9) 0.0048(9)
C5 0.0290(12) 0.0248(11) 0.0180(10) -0.0045(8) 0.0026(8) 0.0122(9)
C6 0.0125(9) 0.0210(9) 0.0119(8) 0.0024(7) 0.0008(6) 0.0040(7)
C7 0.0145(9) 0.0216(10) 0.0149(9) 0.0006(7) -0.0003(7) -0.0008(7)
C8 0.0184(9) 0.0156(9) 0.0137(8) 0.0013(7) -0.0004(7) 0.0002(7)
C9 0.0128(9) 0.0252(10) 0.0231(10) -0.0006(8) -0.0004(8) 0.0066(8)
C10 0.0298(12) 0.0150(9) 0.0237(11) -0.0005(8) -0.0005(9) 0.0003(8)
C11 0.0123(8) 0.0209(9) 0.0138(8) 0.0041(7) 0.0012(7) 0.0053(7)
C12 0.0166(9) 0.0232(10) 0.0171(9) 0.0095(8) -0.0003(7) 0.0073(8)
C13 0.0153(9) 0.0173(9) 0.0189(9) 0.0083(7) 0.0031(7) 0.0062(7)
C14 0.0177(10) 0.0247(10) 0.0158(9) -0.0017(8) -0.0039(7) 0.0069(8)
C15 0.0238(11) 0.0169(9) 0.0281(11) 0.0083(8) 0.0014(9) 0.0080(8)
C16 0.0178(9) 0.0163(9) 0.0110(8) 0.0037(7) 0.0007(7) 0.0074(7)
C17 0.0180(9) 0.0163(9) 0.0134(8) 0.0033(7) -0.0005(7) 0.0077(7)
C18 0.0141(9) 0.0119(8) 0.0136(8) 0.0018(7) 0.0018(7) 0.0048(7)
C19 0.0127(8) 0.0118(8) 0.0118(8) 0.0019(6) 0.0022(6) 0.0041(6)
C20 0.0124(8) 0.0166(8) 0.0129(8) 0.0016(7) -0.0004(6) 0.0053(7)
C21 0.0193(10) 0.0214(9) 0.0159(9) 0.0008(7) 0.0038(7) 0.0115(8)
C22 0.0157(9) 0.0140(8) 0.0134(8) 0.0028(7) 0.0042(7) 0.0065(7)
C23 0.0361(13) 0.0259(11) 0.0157(9) 0.0093(8) 0.0069(9) 0.0149(10)
C24 0.0150(9) 0.0135(8) 0.0112(8) 0.0033(6) 0.0012(6) 0.0052(7)
C25 0.0135(9) 0.0118(8) 0.0144(8) 0.0027(7) 0.0013(7) 0.0039(7)
C26 0.0142(9) 0.0147(8) 0.0138(8) 0.0027(7) 0.0016(7) 0.0042(7)
C27 0.0174(9) 0.0149(8) 0.0129(8) 0.0008(7) -0.0006(7) 0.0043(7)
C28 0.0159(9) 0.0132(8) 0.0158(9) 0.0030(7) -0.0012(7) 0.0025(7)
C29 0.0165(9) 0.0161(9) 0.0161(9) 0.0025(7) 0.0027(7) 0.0009(7)
C30 0.0170(9) 0.0143(8) 0.0146(8) 0.0020(7) 0.0023(7) 0.0024(7)
C31 0.0214(11) 0.0202(10) 0.0250(11) 0.0012(8) 0.0029(8) -0.0040(8)
B1 0.0160(10) 0.0123(9) 0.0149(9) 0.0024(7) 0.0003(8) 0.0043(8)

loop_
_atom_type_symbol
_atom_type_description
_atom_type_scat_dispersion_real
_atom_type_scat_dispersion_imag
_atom_type_scat_source
C C 0.0033 0.0016 'International Tables Vol C Tables 4.2.6.8 and 6.1.1.4'
H H 0.0000 0.0000 'International Tables Vol C Tables 4.2.6.8 and 6.1.1.4'
B B 0.0013 0.0007 'International Tables Vol C Tables 4.2.6.8 and 6.1.1.4'
N N 0.0061 0.0033 'International Tables Vol C Tables 4.2.6.8 and 6.1.1.4'
O O 0.0106 0.0060 'International Tables Vol C Tables 4.2.6.8 and 6.1.1.4'
Ir Ir -1.4442 7.9887 'International Tables Vol C Tables 4.2.6.8 and 6.1.1.4'

loop_
_geom_angle_atom_site_label_1
_geom_angle_atom_site_label_2
_geom_angle_atom_site_label_3
_geom_angle
N3 Ir1 O1 173.77(6)
N3 Ir1 C16 92.77(8)
O1 Ir1 C16 83.29(7)
N3 Ir1 C19 96.15(7)
O1 Ir1 C19 78.56(7)
C16 Ir1 C19 82.07(8)
N3 Ir1 N1 89.55(7)
O1 Ir1 N1 95.46(6)
C16 Ir1 N1 93.08(7)
C19 Ir1 N1 172.67(7)
N3 Ir1 N5 90.18(7)
O1 Ir1 N5 94.28(6)
C16 Ir1 N5 173.04(7)
C19 Ir1 N5 103.89(7)
N1 Ir1 N5 80.63(7)
C24 O1 Ir1 114.91(13)
C20 O3 C21 115.86(16)
C22 O5 C23 115.28(17)
C28 O6 C31 116.56(17)
C1 N1 N2 106.99(16)
C1 N1 Ir1 135.91(15)
N2 N1 Ir1 117.07(13)
C3 N2 N1 109.72(17)
C3 N2 B1 130.33(17)
N1 N2 B1 119.08(16)
C6 N3 N4 106.38(16)
C6 N3 Ir1 134.78(14)
N4 N3 Ir1 118.81(13)
C8 N4 N3 110.52(17)
C8 N4 B1 129.51(18)
N3 N4 B1 119.96(16)
C11 N5 N6 106.52(16)
C11 N5 Ir1 138.91(14)
N6 N5 Ir1 114.46(12)
C13 N6 N5 109.88(17)
C13 N6 B1 128.51(17)
N5 N6 B1 120.34(16)
N1 C1 C2 109.38(19)
N1 C1 C4 123.36(18)
C2 C1 C4 127.1(2)
C3 C2 C1 106.33(18)
C3 C2 H2 126.8
C1 C2 H2 126.8
N2 C3 C2 107.55(18)
N2 C3 C5 123.6(2)
C2 C3 C5 128.8(2)
C1 C4 H4A 109.5
C1 C4 H4B 109.5
H4A C4 H4B 109.5
C1 C4 H4C 109.5
H4A C4 H4C 109.5
H4B C4 H4C 109.5
C3 C5 H5A 109.5
C3 C5 H5B 109.5
H5A C5 H5B 109.5
C3 C5 H5C 109.5
H5A C5 H5C 109.5
H5B C5 H5C 109.5
N3 C6 C7 108.86(18)
N3 C6 C9 126.50(19)
C7 C6 C9 124.63(19)
C8 C7 C6 106.85(18)
C8 C7 H7 126.6
C6 C7 H7 126.6
N4 C8 C7 107.39(18)
N4 C8 C10 122.5(2)
C7 C8 C10 130.1(2)
C6 C9 H9A 109.5
C6 C9 H9B 109.5
H9A C9 H9B 109.5
C6 C9 H9C 109.5
H9A C9 H9C 109.5
H9B C9 H9C 109.5
C8 C10 H10A 109.5
C8 C10 H10B 109.5
H10A C10 H10B 109.5
C8 C10 H10C 109.5
H10A C10 H10C 109.5
H10B C10 H10C 109.5
N5 C11 C12 109.74(18)
N5 C11 C14 123.90(19)
C12 C11 C14 126.02(19)
C13 C12 C11 105.97(18)
C13 C12 H12 127.0
C11 C12 H12 127.0
N6 C13 C12 107.82(18)
N6 C13 C15 122.98(19)
C12 C13 C15 129.16(19)
C11 C14 H14A 109.5
C11 C14 H14B 109.5
H14A C14 H14B 109.5
C11 C14 H14C 109.5
H14A C14 H14C 109.5
H14B C14 H14C 109.5
C13 C15 H15A 109.5
C13 C15 H15B 109.5
H15A C15 H15B 109.5
C13 C15 H15C 109.5
H15A C15 H15C 109.5
H15B C15 H15C 109.5
C17 C16 Ir1 109.84(13)
C17 C16 H16A 109.7
Ir1 C16 H16A 109.7
C17 C16 H16B 109.7
Ir1 C16 H16B 109.7
H16A C16 H16B 108.2
C16 C17 C18 109.56(16)
C16 C17 H17A 109.8
C18 C17 H17A 109.8
C16 C17 H17B 109.8
C18 C17 H17B 109.8
H17A C17 H17B 108.2
C24 C18 C20 117.73(17)
C24 C18 C19 105.16(16)
C20 C18 C19 116.51(17)
C24 C18 C17 106.25(16)
C20 C18 C17 104.80(16)
C19 C18 C17 105.31(16)
C22 C19 C18 108.82(16)
C22 C19 Ir1 116.25(13)
C18 C19 Ir1 99.87(12)
C22 C19 H19 110.5
C18 C19 H19 110.5
Ir1 C19 H19 110.5
O2 C20 O3 124.03(19)
O2 C20 C18 124.84(19)
O3 C20 C18 110.72(17)
O3 C21 H21A 109.5
O3 C21 H21B 109.5
H21A C21 H21B 109.5
O3 C21 H21C 109.5
H21A C21 H21C 109.5
H21B C21 H21C 109.5
O4 C22 O5 122.31(19)
O4 C22 C19 124.58(19)
O5 C22 C19 113.11(17)
O5 C23 H23A 109.5
O5 C23 H23B 109.5
H23A C23 H23B 109.5
O5 C23 H23C 109.5
H23A C23 H23C 109.5
H23B C23 H23C 109.5
O1 C24 C25 115.95(18)
O1 C24 C18 115.03(17)
C25 C24 C18 128.82(17)
C30 C25 C26 118.53(18)
C30 C25 C24 117.42(17)
C26 C25 C24 123.92(18)
C27 C26 C25 120.19(19)
C27 C26 H26 119.9
C25 C26 H26 119.9
C26 C27 C28 120.52(18)
C26 C27 H27 119.7
C28 C27 H27 119.7
O6 C28 C29 123.79(19)
O6 C28 C27 116.44(18)
C29 C28 C27 119.77(18)
C30 C29 C28 119.37(19)
C30 C29 H29 120.3
C28 C29 H29 120.3
C29 C30 C25 121.59(19)
C29 C30 H30 119.2
C25 C30 H30 119.2
O6 C31 H31A 109.5
O6 C31 H31B 109.5
H31A C31 H31B 109.5
O6 C31 H31C 109.5
H31A C31 H31C 109.5
H31B C31 H31C 109.5
N4 B1 N6 108.85(17)
N4 B1 N2 108.65(17)
N6 B1 N2 109.76(17)
N4 B1 H1 109.9
N6 B1 H1 109.9
N2 B1 H1 109.8

loop_
_geom_bond_atom_site_label_1
_geom_bond_atom_site_label_2
_geom_bond_distance
Ir1 N3 2.0530(17)
Ir1 O1 2.0587(15)
Ir1 C16 2.077(2)
Ir1 C19 2.1004(19)
Ir1 N1 2.1294(17)
Ir1 N5 2.2075(17)
O1 C24 1.262(2)
O2 C20 1.202(3)
O3 C20 1.338(2)
O3 C21 1.444(2)
O4 C22 1.218(3)
O5 C22 1.351(2)
O5 C23 1.450(3)
O6 C28 1.357(2)
O6 C31 1.436(3)
N1 C1 1.342(3)
N1 N2 1.375(2)
N2 C3 1.358(3)
N2 B1 1.547(3)
N3 C6 1.355(3)
N3 N4 1.375(2)
N4 C8 1.348(3)
N4 B1 1.528(3)
N5 C11 1.342(3)
N5 N6 1.382(2)
N6 C13 1.357(3)
N6 B1 1.541(3)
C1 C2 1.400(3)
C1 C4 1.498(3)
C2 C3 1.381(3)
C2 H2 0.9500
C3 C5 1.494(3)
C4 H4A 0.9800
C4 H4B 0.9800
C4 H4C 0.9800
C5 H5A 0.9800
C5 H5B 0.9800
C5 H5C 0.9800
C6 C7 1.401(3)
C6 C9 1.489(3)
C7 C8 1.376(3)
C7 H7 0.9500
C8 C10 1.501(3)
C9 H9A 0.9800
C9 H9B 0.9800
C9 H9C 0.9800
C10 H10A 0.9800
C10 H10B 0.9800
C10 H10C 0.9800
C11 C12 1.408(3)
C11 C14 1.496(3)
C12 C13 1.379(3)
C12 H12 0.9500
C13 C15 1.498(3)
C14 H14A 0.9800
C14 H14B 0.9800
C14 H14C 0.9800
C15 H15A 0.9800
C15 H15B 0.9800
C15 H15C 0.9800
C16 C17 1.536(3)
C16 H16A 0.9900
C16 H16B 0.9900
C17 C18 1.570(3)
C17 H17A 0.9900
C17 H17B 0.9900
C18 C24 1.514(3)
C18 C20 1.524(3)
C18 C19 1.550(3)
C19 C22 1.487(3)
C19 H19 1.0000
C21 H21A 0.9800
C21 H21B 0.9800
C21 H21C 0.9800
C23 H23A 0.9800
C23 H23B 0.9800
C23 H23C 0.9800
C24 C25 1.472(3)
C25 C30 1.402(3)
C25 C26 1.405(3)
C26 C27 1.388(3)
C26 H26 0.9500
C27 C28 1.404(3)
C27 H27 0.9500
C28 C29 1.395(3)
C29 C30 1.389(3)
C29 H29 0.9500
C30 H30 0.9500
C31 H31A 0.9800
C31 H31B 0.9800
C31 H31C 0.9800
B1 H1 1.0000

loop_
_geom_torsion_atom_site_label_1
_geom_torsion_atom_site_label_2
_geom_torsion_atom_site_label_3
_geom_torsion_atom_site_label_4
_geom_torsion
C16 Ir1 O1 C24 -60.69(15)
C19 Ir1 O1 C24 22.54(14)
N1 Ir1 O1 C24 -153.16(14)
N5 Ir1 O1 C24 125.87(14)
N3 Ir1 N1 C1 -144.1(2)
O1 Ir1 N1 C1 32.2(2)
C16 Ir1 N1 C1 -51.4(2)
N5 Ir1 N1 C1 125.6(2)
N3 Ir1 N1 N2 33.42(14)
O1 Ir1 N1 N2 -150.29(14)
C16 Ir1 N1 N2 126.16(15)
N5 Ir1 N1 N2 -56.84(14)
C1 N1 N2 C3 1.8(2)
Ir1 N1 N2 C3 -176.38(13)
C1 N1 N2 B1 -168.55(18)
Ir1 N1 N2 B1 13.2(2)
C16 Ir1 N3 C6 47.3(2)
C19 Ir1 N3 C6 -35.0(2)
N1 Ir1 N3 C6 140.4(2)
N5 Ir1 N3 C6 -139.0(2)
C16 Ir1 N3 N4 -135.02(15)
C19 Ir1 N3 N4 142.66(14)
N1 Ir1 N3 N4 -41.96(15)
N5 Ir1 N3 N4 38.67(14)
C6 N3 N4 C8 0.7(2)
Ir1 N3 N4 C8 -177.58(13)
C6 N3 N4 B1 -178.96(17)
Ir1 N3 N4 B1 2.8(2)
N3 Ir1 N5 C11 150.2(2)
O1 Ir1 N5 C11 -25.4(2)
C19 Ir1 N5 C11 53.8(2)
N1 Ir1 N5 C11 -120.3(2)
N3 Ir1 N5 N6 -34.15(14)
O1 Ir1 N5 N6 150.20(13)
C19 Ir1 N5 N6 -130.54(14)
N1 Ir1 N5 N6 55.36(14)
C11 N5 N6 C13 -2.3(2)
Ir1 N5 N6 C13 -179.28(13)
C11 N5 N6 B1 165.94(18)
Ir1 N5 N6 B1 -11.1(2)
N2 N1 C1 C2 -1.5(2)
Ir1 N1 C1 C2 176.16(16)
N2 N1 C1 C4 174.5(2)
Ir1 N1 C1 C4 -7.8(3)
N1 C1 C2 C3 0.7(3)
C4 C1 C2 C3 -175.1(2)
N1 N2 C3 C2 -1.4(2)
B1 N2 C3 C2 167.6(2)
N1 N2 C3 C5 176.0(2)
B1 N2 C3 C5 -15.0(3)
C1 C2 C3 N2 0.4(2)
C1 C2 C3 C5 -176.8(2)
N4 N3 C6 C7 -0.6(2)
Ir1 N3 C6 C7 177.30(15)
N4 N3 C6 C9 -179.4(2)
Ir1 N3 C6 C9 -1.6(3)
N3 C6 C7 C8 0.2(2)
C9 C6 C7 C8 179.1(2)
N3 N4 C8 C7 -0.5(2)
B1 N4 C8 C7 179.1(2)
N3 N4 C8 C10 -179.67(19)
B1 N4 C8 C10 -0.1(3)
C6 C7 C8 N4 0.2(2)
C6 C7 C8 C10 179.2(2)
N6 N5 C11 C12 2.5(2)
Ir1 N5 C11 C12 178.37(16)
N6 N5 C11 C14 -171.12(18)
Ir1 N5 C11 C14 4.7(3)
N5 C11 C12 C13 -1.8(2)
C14 C11 C12 C13 171.6(2)
N5 N6 C13 C12 1.1(2)
B1 N6 C13 C12 -165.8(2)
N5 N6 C13 C15 -177.00(19)
B1 N6 C13 C15 16.0(3)
C11 C12 C13 N6 0.4(2)
C11 C12 C13 C15 178.4(2)
N3 Ir1 C16 C17 -117.38(15)
O1 Ir1 C16 C17 57.78(14)
C19 Ir1 C16 C17 -21.55(14)
N1 Ir1 C16 C17 152.92(14)
Ir1 C16 C17 C18 -7.6(2)
C16 C17 C18 C24 -65.6(2)
C16 C17 C18 C20 169.05(17)
C16 C17 C18 C19 45.6(2)
C24 C18 C19 C22 -70.15(19)
C20 C18 C19 C22 62.2(2)
C17 C18 C19 C22 177.84(16)
C24 C18 C19 Ir1 52.10(16)
C20 C18 C19 Ir1 -175.54(14)
C17 C18 C19 Ir1 -59.91(15)
N3 Ir1 C19 C22 -106.32(15)
O1 Ir1 C19 C22 77.02(15)
C16 Ir1 C19 C22 161.73(16)
N5 Ir1 C19 C22 -14.61(16)
N3 Ir1 C19 C18 136.88(12)
O1 Ir1 C19 C18 -39.78(12)
C16 Ir1 C19 C18 44.93(13)
N5 Ir1 C19 C18 -131.41(12)
C21 O3 C20 O2 -2.3(3)
C21 O3 C20 C18 170.62(16)
C24 C18 C20 O2 -52.8(3)
C19 C18 C20 O2 -179.2(2)
C17 C18 C20 O2 64.9(3)
C24 C18 C20 O3 134.29(18)
C19 C18 C20 O3 8.0(2)
C17 C18 C20 O3 -107.94(18)
C23 O5 C22 O4 4.9(3)
C23 O5 C22 C19 -175.52(17)
C18 C19 C22 O4 18.5(3)
Ir1 C19 C22 O4 -93.2(2)
C18 C19 C22 O5 -161.05(16)
Ir1 C19 C22 O5 87.24(18)
Ir1 O1 C24 C25 179.60(13)
Ir1 O1 C24 C18 4.3(2)
C20 C18 C24 O1 -171.49(17)
C19 C18 C24 O1 -39.8(2)
C17 C18 C24 O1 71.5(2)
C20 C18 C24 C25 13.9(3)
C19 C18 C24 C25 145.6(2)
C17 C18 C24 C25 -103.1(2)
O1 C24 C25 C30 -34.1(3)
C18 C24 C25 C30 140.5(2)
O1 C24 C25 C26 141.5(2)
C18 C24 C25 C26 -43.9(3)
C30 C25 C26 C27 -0.2(3)
C24 C25 C26 C27 -175.71(19)
C25 C26 C27 C28 -0.9(3)
C31 O6 C28 C29 0.2(3)
C31 O6 C28 C27 -179.16(19)
C26 C27 C28 O6 -179.98(19)
C26 C27 C28 C29 0.6(3)
O6 C28 C29 C30 -178.6(2)
C27 C28 C29 C30 0.8(3)
C28 C29 C30 C25 -1.9(3)
C26 C25 C30 C29 1.6(3)
C24 C25 C30 C29 177.45(19)
C8 N4 B1 N6 118.2(2)
N3 N4 B1 N6 -62.2(2)
C8 N4 B1 N2 -122.3(2)
N3 N4 B1 N2 57.2(2)
C13 N6 B1 N4 -128.1(2)
N5 N6 B1 N4 66.1(2)
C13 N6 B1 N2 113.1(2)
N5 N6 B1 N2 -52.7(2)
C3 N2 B1 N4 125.5(2)
N1 N2 B1 N4 -66.4(2)
C3 N2 B1 N6 -115.6(2)
N1 N2 B1 N6 52.5(2)

loop_
_platon_squeeze_void_nr
_platon_squeeze_void_average_x
_platon_squeeze_void_average_y
_platon_squeeze_void_average_z
_platon_squeeze_void_volume
_platon_squeeze_void_count_electrons
1 -0.001 0.000 0.500 172.1 68.3
2 0.500 0.500 0.000 6.8 -1.9
